data_4089125
loop_
_publ_author_name
'Wakeham, Russell J.'
'Baillie, Rhett A.'
'Patrick, Brian O.'
'Legzdins, Peter'
'Rosenfeld, Devon C.'

_publ_section_title
;
 Selective Functionalization of a Variety of Hydrocarbon C(sp3)--H Bonds
 Initiated by Cp*W(NO)(CH2CMe3)(\h3-CH2CHCHPh)
;
_journal_issue 1
_journal_name_full Organometallics
_journal_page_first 39
_journal_paper_doi 10.1021/acs.organomet.6b00739
_journal_volume 36
_journal_year 2016
_chemical_formula_moiety 'C20 H27 N O W'
_chemical_formula_sum 'C20 H27 N O W'
_chemical_formula_weight 481.27
_space_group_crystal_system orthorhombic
_space_group_IT_number 19
_space_group_name_Hall 'P 2ac 2ab'
_space_group_name_H-M_alt 'P 21 21 21'
_atom_sites_solution_hydrogens mixed
_atom_sites_solution_primary direct
_audit_creation_date 2016-07-05
_audit_creation_method
;
Olex2 1.2
(compiled 2016.02.19 svn.r3266 for OlexSys, GUI svn.r5155)
;
_cell_angle_alpha 90
_cell_angle_beta 90
_cell_angle_gamma 90
_cell_formula_units_Z 4
_cell_length_a 7.3713(9)
_cell_length_b 14.0596(17)
_cell_length_c 17.685(2)
_cell_measurement_reflns_used 9913
_cell_measurement_temperature 100(2)
_cell_measurement_theta_max 27.57
_cell_measurement_theta_min 2.30
_cell_volume 1832.8(4)
_computing_cell_refinement 'SAINT v8.34A (Bruker, 2013)'
_computing_data_reduction 'SAINT v8.34A (Bruker, 2013)'
_computing_molecular_graphics 'Olex2 (Dolomanov et al., 2009)'
_computing_publication_material 'Olex2 (Dolomanov et al., 2009)'
_computing_structure_refinement 'XL (Sheldrick, 2008)'
_computing_structure_solution 'XT (Sheldrick, 2015)'
_diffrn_ambient_temperature 100(2)
_diffrn_detector 'Bruker APEX2 area detector'
_diffrn_detector_area_resol_mean 7.9
_diffrn_detector_type 'CCD area detector'
_diffrn_measured_fraction_theta_full 1.000
_diffrn_measured_fraction_theta_max 0.999
_diffrn_measurement_device 'Bruker-Nonius Kappa diffractometer'
_diffrn_radiation_monochromator graphite
_diffrn_radiation_probe x-ray
_diffrn_radiation_type MoK\a
_diffrn_radiation_wavelength 0.71073
_diffrn_reflns_av_R_equivalents 0.0384
_diffrn_reflns_av_unetI/netI 0.0289
_diffrn_reflns_Laue_measured_fraction_full 1.000
_diffrn_reflns_Laue_measured_fraction_max 0.999
_diffrn_reflns_limit_h_max 9
_diffrn_reflns_limit_h_min -9
_diffrn_reflns_limit_k_max 16
_diffrn_reflns_limit_k_min -18
_diffrn_reflns_limit_l_max 23
_diffrn_reflns_limit_l_min -23
_diffrn_reflns_number 20382
_diffrn_reflns_point_group_measured_fraction_full 1.000
_diffrn_reflns_point_group_measured_fraction_max 0.999
_diffrn_reflns_theta_full 25.242
_diffrn_reflns_theta_max 27.581
_diffrn_reflns_theta_min 1.850
_diffrn_source 'sealed tube'
_diffrn_standards_number 0
_exptl_absorpt_coefficient_mu 6.307
_exptl_absorpt_correction_T_max 0.685
_exptl_absorpt_correction_T_min 0.405
_exptl_absorpt_correction_type multi-scan
_exptl_absorpt_process_details
;
SADABS-2014/4 (Bruker,2014/4) was used for absorption correction.
wR2(int) was 0.1135 before and 0.0474 after correction.
The Ratio of minimum to maximum transmission is 0.5916.
The \l/2 correction factor is 0.00150.
;
_exptl_crystal_colour yellow
_exptl_crystal_colour_primary yellow
_exptl_crystal_density_diffrn 1.740
_exptl_crystal_description square
_exptl_crystal_F_000 944
_exptl_crystal_size_max 0.30
_exptl_crystal_size_mid 0.25
_exptl_crystal_size_min 0.06
_refine_diff_density_max 0.740
_refine_diff_density_min -0.791
_refine_diff_density_rms 0.091
_refine_ls_abs_structure_details
;
 Refined as an inversion twin.
;
_refine_ls_abs_structure_Flack 0.415(12)
_refine_ls_extinction_method none
_refine_ls_goodness_of_fit_ref 1.062
_refine_ls_hydrogen_treatment mixed
_refine_ls_matrix_type full
_refine_ls_number_parameters 223
_refine_ls_number_reflns 4241
_refine_ls_number_restraints 0
_refine_ls_restrained_S_all 1.062
_refine_ls_R_factor_all 0.0184
_refine_ls_R_factor_gt 0.0173
_refine_ls_shift/su_max 0.002
_refine_ls_shift/su_mean 0.000
_refine_ls_structure_factor_coef Fsqd
_refine_ls_weighting_details 'w=1/[\s^2^(Fo^2^)+(0.0161P)^2^+0.3536P] where P=(Fo^2^+2Fc^2^)/3'
_refine_ls_weighting_scheme calc
_refine_ls_wR_factor_gt 0.0386
_refine_ls_wR_factor_ref 0.0389
_reflns_Friedel_coverage 0.746
_reflns_Friedel_fraction_full 1.000
_reflns_Friedel_fraction_max 0.999
_reflns_number_gt 4117
_reflns_number_total 4241
_reflns_threshold_expression 'I > 2\s(I)'
_cod_data_source_file om6b00739_si_009.cif
_cod_data_source_block pl459_2b
_cod_database_code 4089125
_shelx_space_group_comment
;
The symmetry employed for this shelxl refinement is uniquely defined
by the following loop, which should always be used as a source of
symmetry information in preference to the above space-group names.
They are only intended as comments.
;
_olex2_refinement_description
;
1. Twinned data refinement
 Scales: 0.585(12) 0.415(12)
2. Fixed Uiso
 At 1.2 times of:
  All C(H) groups
 At 1.5 times of:
  All C(H,H,H) groups
3.a Ternary CH refined with riding coordinates:
 C12(H12), C13(H13)
3.b Aromatic/amide H refined with riding coordinates:
 C15(H15), C16(H16), C17(H17), C18(H18), C19(H19)
3.c Idealised Me refined as rotating group:
 C6(H6A,H6B,H6C), C7(H7A,H7B,H7C), C8(H8A,H8B,H8C), C9(H9A,H9B,H9C), C10(H10A,
 H10B,H10C), C20(H20A,H20B,H20C)
;
_shelx_shelxl_version_number 2014/7
_olex2_submission_special_instructions 'No special instructions were received'

loop_
_space_group_symop_operation_xyz
'x, y, z'
'-x+1/2, -y, z+1/2'
'x+1/2, -y+1/2, -z'
'-x, y+1/2, -z+1/2'

loop_
_atom_site_label
_atom_site_type_symbol
_atom_site_fract_x
_atom_site_fract_y
_atom_site_fract_z
_atom_site_U_iso_or_equiv
_atom_site_adp_type
_atom_site_occupancy
_atom_site_site_symmetry_order
_atom_site_calc_flag
_atom_site_refinement_flags_posn
C1 C 0.8485(5) 0.7030(3) 0.6735(3) 0.0129(9) Uani 1 1 d .
C2 C 0.8597(5) 0.6214(3) 0.6255(3) 0.0153(8) Uani 1 1 d .
C3 C 0.8334(6) 0.5391(3) 0.6713(3) 0.0140(9) Uani 1 1 d .
C4 C 0.8104(7) 0.5691(3) 0.7474(3) 0.0129(9) Uani 1 1 d .
C5 C 0.8245(6) 0.6700(3) 0.7485(3) 0.0126(9) Uani 1 1 d .
C6 C 0.8730(7) 0.8051(3) 0.6499(3) 0.0219(11) Uani 1 1 d .
H6A H 1.0026 0.8207 0.6494 0.033 Uiso 1 1 calc GR
H6B H 0.8101 0.8467 0.6858 0.033 Uiso 1 1 calc GR
H6C H 0.8224 0.8143 0.5992 0.033 Uiso 1 1 calc GR
C7 C 0.9162(7) 0.6232(4) 0.5447(3) 0.0263(10) Uani 1 1 d .
H7A H 0.8829 0.6845 0.5223 0.039 Uiso 1 1 calc GR
H7B H 0.8550 0.5718 0.5173 0.039 Uiso 1 1 calc GR
H7C H 1.0479 0.6145 0.5413 0.039 Uiso 1 1 calc GR
C8 C 0.8480(7) 0.4382(3) 0.6444(3) 0.0231(12) Uani 1 1 d .
H8A H 0.8111 0.4347 0.5912 0.035 Uiso 1 1 calc GR
H8B H 0.7687 0.3976 0.6749 0.035 Uiso 1 1 calc GR
H8C H 0.9738 0.4165 0.6494 0.035 Uiso 1 1 calc GR
C9 C 0.7872(7) 0.5063(3) 0.8145(3) 0.0227(10) Uani 1 1 d .
H9A H 0.7166 0.4500 0.8001 0.034 Uiso 1 1 calc GR
H9B H 0.7231 0.5410 0.8544 0.034 Uiso 1 1 calc GR
H9C H 0.9065 0.4864 0.8331 0.034 Uiso 1 1 calc GR
C10 C 0.8412(6) 0.7291(3) 0.8187(3) 0.0195(9) Uani 1 1 d .
H10A H 0.9691 0.7331 0.8336 0.029 Uiso 1 1 calc GR
H10B H 0.7711 0.6997 0.8596 0.029 Uiso 1 1 calc GR
H10C H 0.7945 0.7932 0.8088 0.029 Uiso 1 1 calc GR
C11 C 0.3756(7) 0.7481(4) 0.6407(3) 0.0198(11) Uani 1 1 d .
C12 C 0.3111(7) 0.7128(3) 0.7084(3) 0.0181(10) Uani 1 1 d .
H12 H 0.1877 0.6836 0.7116 0.022 Uiso 1 1 calc R
C13 C 0.4263(7) 0.7146(3) 0.7716(3) 0.0139(8) Uani 1 1 d .
H13 H 0.4888 0.7774 0.7764 0.017 Uiso 1 1 calc R
C14 C 0.3750(6) 0.6764(3) 0.8468(3) 0.0157(10) Uani 1 1 d .
C15 C 0.4303(8) 0.7259(3) 0.9110(3) 0.0207(10) Uani 1 1 d .
H15 H 0.4991 0.7827 0.9056 0.025 Uiso 1 1 calc R
C16 C 0.3859(7) 0.6932(4) 0.9827(3) 0.0267(12) Uani 1 1 d .
H16 H 0.4261 0.7272 1.0260 0.032 Uiso 1 1 calc R
C17 C 0.2842(7) 0.6123(4) 0.9914(3) 0.0262(11) Uani 1 1 d .
H17 H 0.2534 0.5903 1.0405 0.031 Uiso 1 1 calc R
C18 C 0.2266(7) 0.5624(4) 0.9279(3) 0.0260(12) Uani 1 1 d .
H18 H 0.1557 0.5065 0.9339 0.031 Uiso 1 1 calc R
C19 C 0.2718(7) 0.5938(3) 0.8559(3) 0.0176(10) Uani 1 1 d .
H19 H 0.2326 0.5591 0.8128 0.021 Uiso 1 1 calc R
C20 C 0.5054(7) 0.5972(3) 0.5581(3) 0.0238(11) Uani 1 1 d .
H20A H 0.5570 0.6495 0.5284 0.036 Uiso 1 1 calc GR
H20B H 0.3740 0.5946 0.5500 0.036 Uiso 1 1 calc GR
H20C H 0.5603 0.5370 0.5421 0.036 Uiso 1 1 calc GR
N1 N 0.4308(6) 0.5183(2) 0.6977(2) 0.0187(8) Uani 1 1 d .
O1 O 0.3626(5) 0.4408(2) 0.7106(2) 0.0330(10) Uani 1 1 d .
W1 W 0.56164(2) 0.62102(2) 0.67919(2) 0.01017(5) Uani 1 1 d .
H11A H 0.454(8) 0.794(4) 0.639(3) 0.016(13) Uiso 1 1 d .
H11B H 0.312(8) 0.744(3) 0.591(3) 0.023(14) Uiso 1 1 d .

loop_
_atom_site_aniso_label
_atom_site_aniso_U_11
_atom_site_aniso_U_22
_atom_site_aniso_U_33
_atom_site_aniso_U_23
_atom_site_aniso_U_13
_atom_site_aniso_U_12
C1 0.008(2) 0.0120(17) 0.019(2) 0.000(2) -0.003(2) 0.0000(14)
C2 0.0118(19) 0.0153(18) 0.019(2) -0.002(2) 0.0019(17) 0.0009(19)
C3 0.011(2) 0.0121(17) 0.019(3) -0.003(2) 0.001(2) 0.0002(15)
C4 0.012(2) 0.0145(19) 0.012(2) 0.0025(17) -0.002(2) 0.0001(18)
C5 0.005(2) 0.0129(18) 0.020(3) -0.0003(18) -0.002(2) 0.0005(16)
C6 0.015(2) 0.016(2) 0.034(3) 0.005(2) 0.005(2) -0.0015(17)
C7 0.026(2) 0.032(2) 0.020(2) -0.003(2) 0.006(2) 0.001(3)
C8 0.025(3) 0.0118(19) 0.033(3) -0.006(2) -0.001(2) 0.0036(19)
C9 0.027(3) 0.0181(19) 0.023(3) 0.007(2) -0.005(3) 0.0019(18)
C10 0.015(2) 0.0208(19) 0.022(2) -0.005(2) -0.005(2) 0.0015(16)
C11 0.019(2) 0.022(2) 0.019(3) 0.006(2) -0.002(2) 0.0047(19)
C12 0.013(2) 0.0145(19) 0.027(3) -0.0014(18) 0.000(2) 0.0032(19)
C13 0.013(2) 0.0126(17) 0.016(2) 0.0014(16) 0.004(2) 0.0001(19)
C14 0.014(2) 0.018(2) 0.015(2) 0.0015(18) 0.0014(18) 0.0078(17)
C15 0.020(2) 0.024(2) 0.018(2) -0.0040(18) 0.005(3) 0.001(2)
C16 0.028(3) 0.039(3) 0.014(3) -0.009(2) 0.003(2) 0.005(2)
C17 0.031(3) 0.033(3) 0.014(2) 0.005(2) 0.005(2) 0.006(2)
C18 0.025(3) 0.028(2) 0.025(3) 0.006(2) 0.003(2) -0.001(2)
C19 0.018(2) 0.020(2) 0.015(2) 0.0009(18) 0.002(2) 0.0010(17)
C20 0.021(2) 0.031(3) 0.019(2) -0.006(2) -0.006(2) 0.0053(19)
N1 0.0126(17) 0.0129(15) 0.031(2) -0.0053(15) 0.005(2) -0.0035(16)
O1 0.031(2) 0.0124(14) 0.055(3) -0.0030(16) 0.0096(19) -0.0093(14)
W1 0.00873(7) 0.00958(7) 0.01220(8) -0.00077(7) -0.00080(7) -0.00063(6)

loop_
_atom_type_symbol
_atom_type_description
_atom_type_scat_dispersion_real
_atom_type_scat_dispersion_imag
_atom_type_scat_source
C C 0.0033 0.0016 'International Tables Vol C Tables 4.2.6.8 and 6.1.1.4'
H H 0.0000 0.0000 'International Tables Vol C Tables 4.2.6.8 and 6.1.1.4'
N N 0.0061 0.0033 'International Tables Vol C Tables 4.2.6.8 and 6.1.1.4'
O O 0.0106 0.0060 'International Tables Vol C Tables 4.2.6.8 and 6.1.1.4'
W W -0.8490 6.8722 'International Tables Vol C Tables 4.2.6.8 and 6.1.1.4'

loop_
_geom_angle_atom_site_label_1
_geom_angle_atom_site_label_2
_geom_angle_atom_site_label_3
_geom_angle
C2 C1 C6 126.5(5)
C2 C1 W1 72.0(2)
C5 C1 C2 107.4(4)
C5 C1 C6 125.9(4)
C5 C1 W1 72.2(2)
C6 C1 W1 125.0(3)
C1 C2 C7 124.9(4)
C1 C2 W1 73.4(2)
C3 C2 C1 107.9(4)
C3 C2 C7 126.7(4)
C3 C2 W1 69.4(2)
C7 C2 W1 129.6(3)
C2 C3 C8 125.2(5)
C2 C3 W1 75.4(2)
C4 C3 C2 108.2(4)
C4 C3 C8 126.2(4)
C4 C3 W1 72.1(3)
C8 C3 W1 123.5(3)
C3 C4 C5 107.5(4)
C3 C4 C9 126.3(4)
C3 C4 W1 72.2(3)
C5 C4 C9 126.1(5)
C5 C4 W1 75.5(3)
C9 C4 W1 120.8(3)
C1 C5 C4 108.9(4)
C1 C5 C10 125.7(4)
C1 C5 W1 73.5(3)
C4 C5 C10 124.8(5)
C4 C5 W1 69.3(3)
C10 C5 W1 130.6(3)
C1 C6 H6A 109.5
C1 C6 H6B 109.5
C1 C6 H6C 109.5
H6A C6 H6B 109.5
H6A C6 H6C 109.5
H6B C6 H6C 109.5
C2 C7 H7A 109.5
C2 C7 H7B 109.5
C2 C7 H7C 109.5
H7A C7 H7B 109.5
H7A C7 H7C 109.5
H7B C7 H7C 109.5
C3 C8 H8A 109.5
C3 C8 H8B 109.5
C3 C8 H8C 109.5
H8A C8 H8B 109.5
H8A C8 H8C 109.5
H8B C8 H8C 109.5
C4 C9 H9A 109.5
C4 C9 H9B 109.5
C4 C9 H9C 109.5
H9A C9 H9B 109.5
H9A C9 H9C 109.5
H9B C9 H9C 109.5
C5 C10 H10A 109.5
C5 C10 H10B 109.5
C5 C10 H10C 109.5
H10A C10 H10B 109.5
H10A C10 H10C 109.5
H10B C10 H10C 109.5
C12 C11 W1 71.1(3)
C12 C11 H11A 122(3)
C12 C11 H11B 125(3)
W1 C11 H11A 101(3)
W1 C11 H11B 119(3)
H11A C11 H11B 109(5)
C11 C12 H12 120.7
C11 C12 C13 118.4(5)
C11 C12 W1 74.5(3)
C13 C12 H12 120.7
C13 C12 W1 72.8(3)
W1 C12 H12 120.7
C12 C13 H13 111.2
C12 C13 C14 123.6(4)
C12 C13 W1 71.9(3)
C14 C13 H13 111.2
C14 C13 W1 122.4(3)
W1 C13 H13 111.2
C15 C14 C13 118.3(4)
C15 C14 C19 118.8(5)
C19 C14 C13 122.9(4)
C14 C15 H15 119.7
C16 C15 C14 120.6(5)
C16 C15 H15 119.7
C15 C16 H16 119.8
C17 C16 C15 120.4(5)
C17 C16 H16 119.8
C16 C17 H17 120.2
C16 C17 C18 119.6(5)
C18 C17 H17 120.2
C17 C18 H18 119.7
C19 C18 C17 120.5(5)
C19 C18 H18 119.7
C14 C19 H19 120.0
C18 C19 C14 120.0(5)
C18 C19 H19 120.0
H20A C20 H20B 109.5
H20A C20 H20C 109.5
H20B C20 H20C 109.5
W1 C20 H20A 109.5
W1 C20 H20B 109.5
W1 C20 H20C 109.5
O1 N1 W1 171.2(4)
C2 W1 C1 34.61(15)
C2 W1 C5 57.27(16)
C3 W1 C1 58.43(13)
C3 W1 C2 35.21(15)
C3 W1 C5 58.25(15)
C3 W1 C11 149.89(17)
C3 W1 C13 134.07(18)
C4 W1 C1 58.51(16)
C4 W1 C2 58.66(16)
C4 W1 C3 35.75(17)
C4 W1 C5 35.14(12)
C4 W1 C11 148.50(17)
C4 W1 C13 98.74(17)
C5 W1 C1 34.31(17)
C11 W1 C1 97.83(16)
C11 W1 C2 114.77(17)
C11 W1 C5 113.67(17)
C12 W1 C1 116.32(16)
C12 W1 C2 145.17(16)
C12 W1 C3 169.32(17)
C12 W1 C4 133.88(17)
C12 W1 C5 111.83(16)
C12 W1 C11 34.39(17)
C12 W1 C13 35.29(17)
C13 W1 C1 97.78(16)
C13 W1 C2 132.20(16)
C13 W1 C5 79.88(17)
C13 W1 C11 61.53(17)
C20 W1 C1 101.33(19)
C20 W1 C2 77.76(17)
C20 W1 C3 91.64(18)
C20 W1 C4 127.38(17)
C20 W1 C5 133.83(19)
C20 W1 C11 74.05(18)
C20 W1 C12 98.70(18)
C20 W1 C13 133.48(17)
N1 W1 C1 151.32(17)
N1 W1 C2 125.17(17)
N1 W1 C3 94.38(16)
N1 W1 C4 94.47(17)
N1 W1 C5 125.60(17)
N1 W1 C11 110.85(19)
N1 W1 C12 88.80(18)
N1 W1 C13 95.65(16)
N1 W1 C20 87.31(19)

loop_
_geom_bond_atom_site_label_1
_geom_bond_atom_site_label_2
_geom_bond_distance
C1 C2 1.429(6)
C1 C5 1.417(7)
C1 C6 1.506(6)
C1 W1 2.410(4)
C2 C3 1.426(6)
C2 C7 1.490(6)
C2 W1 2.393(4)
C3 C4 1.421(7)
C3 C8 1.499(5)
C3 W1 2.315(4)
C4 C5 1.423(5)
C4 C9 1.488(6)
C4 W1 2.313(5)
C5 C10 1.499(7)
C5 W1 2.394(5)
C6 H6A 0.9800
C6 H6B 0.9800
C6 H6C 0.9800
C7 H7A 0.9800
C7 H7B 0.9800
C7 H7C 0.9800
C8 H8A 0.9800
C8 H8B 0.9800
C8 H8C 0.9800
C9 H9A 0.9800
C9 H9B 0.9800
C9 H9C 0.9800
C10 H10A 0.9800
C10 H10B 0.9800
C10 H10C 0.9800
C11 C12 1.379(7)
C11 W1 2.353(5)
C11 H11A 0.87(5)
C11 H11B 0.99(6)
C12 H12 1.0000
C12 C13 1.405(7)
C12 W1 2.311(5)
C13 H13 1.0000
C13 C14 1.483(6)
C13 W1 2.324(4)
C14 C15 1.392(7)
C14 C19 1.398(6)
C15 H15 0.9500
C15 C16 1.388(7)
C16 H16 0.9500
C16 C17 1.372(8)
C17 H17 0.9500
C17 C18 1.389(7)
C18 H18 0.9500
C18 C19 1.388(7)
C19 H19 0.9500
C20 H20A 0.9800
C20 H20B 0.9800
C20 H20C 0.9800
C20 W1 2.207(5)
N1 O1 1.221(5)
N1 W1 1.768(4)

loop_
_geom_torsion_atom_site_label_1
_geom_torsion_atom_site_label_2
_geom_torsion_atom_site_label_3
_geom_torsion_atom_site_label_4
_geom_torsion
C1 C2 C3 C4 -1.4(5)
C1 C2 C3 C8 -175.4(5)
C1 C2 C3 W1 63.7(3)
C2 C1 C5 C4 -3.2(5)
C2 C1 C5 C10 167.6(4)
C2 C1 C5 W1 -63.9(3)
C2 C3 C4 C5 -0.6(6)
C2 C3 C4 C9 -177.2(4)
C2 C3 C4 W1 67.3(3)
C3 C4 C5 C1 2.4(6)
C3 C4 C5 C10 -168.6(4)
C3 C4 C5 W1 65.6(3)
C5 C1 C2 C3 2.8(5)
C5 C1 C2 C7 -169.0(4)
C5 C1 C2 W1 64.0(3)
C6 C1 C2 C3 178.2(4)
C6 C1 C2 C7 6.4(7)
C6 C1 C2 W1 -120.6(4)
C6 C1 C5 C4 -178.6(5)
C6 C1 C5 C10 -7.8(7)
C6 C1 C5 W1 120.7(4)
C7 C2 C3 C4 170.2(4)
C7 C2 C3 C8 -3.7(7)
C7 C2 C3 W1 -124.7(4)
C8 C3 C4 C5 173.3(5)
C8 C3 C4 C9 -3.3(8)
C8 C3 C4 W1 -118.8(5)
C9 C4 C5 C1 179.0(4)
C9 C4 C5 C10 8.0(9)
C9 C4 C5 W1 -117.8(5)
C11 C12 C13 C14 -178.2(4)
C11 C12 C13 W1 -60.9(4)
C12 C13 C14 C15 -141.3(5)
C12 C13 C14 C19 37.8(6)
C13 C14 C15 C16 180.0(5)
C13 C14 C19 C18 -179.2(4)
C14 C15 C16 C17 -1.0(8)
C15 C14 C19 C18 -0.1(7)
C15 C16 C17 C18 0.4(8)
C16 C17 C18 C19 0.3(8)
C17 C18 C19 C14 -0.4(8)
C19 C14 C15 C16 0.8(7)
W1 C1 C2 C3 -61.2(3)
W1 C1 C2 C7 127.0(4)
W1 C1 C5 C4 60.7(4)
W1 C1 C5 C10 -128.5(4)
W1 C2 C3 C4 -65.1(3)
W1 C2 C3 C8 120.9(5)
W1 C3 C4 C5 -67.9(4)
W1 C3 C4 C9 115.5(5)
W1 C4 C5 C1 -63.3(3)
W1 C4 C5 C10 125.8(5)
W1 C11 C12 C13 60.1(4)
W1 C12 C13 C14 -117.3(4)
W1 C13 C14 C15 129.9(4)
W1 C13 C14 C19 -51.0(6)

loop_
_twin_individual_id
_twin_individual_mass_fraction_refined
1 0.585(12)
2 0.415(12)
